data_4514091
loop_
_publ_author_name
'Herl\'e, Bart'
'Holstein, Philipp M.'
'Echavarren, Antonio M.'

_publ_section_title
;
 Stereoselective cis-Vinylcyclopropanation via a Gold(I)-Catalyzed
 Retro-Buchner Reaction under Mild Conditions.
;
_journal_issue 5
_journal_name_full 'ACS catalysis'
_journal_page_first 3668
_journal_page_last 3675
_journal_paper_doi 10.1021/acscatal.7b00737
_journal_volume 7
_journal_year 2017
_chemical_formula_sum 'C25 H19 N O2'
_chemical_formula_weight 365.41
_space_group_IT_number 2
_space_group_name_Hall '-P 1'
_symmetry_cell_setting triclinic
_symmetry_space_group_name_Hall '-P 1'
_symmetry_space_group_name_H-M 'P -1'
_atom_sites_solution_hydrogens geom
_audit_creation_method SHELXL-2014/7
_cell_angle_alpha 83.974(3)
_cell_angle_beta 85.964(3)
_cell_angle_gamma 69.875(4)
_cell_formula_units_Z 4
_cell_length_a 9.8574(4)
_cell_length_b 10.5363(4)
_cell_length_c 19.0980(6)
_cell_measurement_reflns_used 8327
_cell_measurement_temperature 100(2)
_cell_measurement_theta_max 28.875
_cell_measurement_theta_min 2.202
_cell_volume 1850.88(13)
_computing_cell_refinement 'Bruker APEX2 v2011.4-0'
_computing_data_collection 'Bruker APEX2 v2011.4-0'
_computing_data_reduction 'Bruker SAINT V7.60A'
_computing_molecular_graphics 'Bruker SHELXTL'
_computing_publication_material 'Bruker SHELXTL'
_computing_structure_refinement 'SHELXL-2014 (Sheldrick, 2014)'
_computing_structure_solution Sir2011
_diffrn_ambient_temperature 100(2)
_diffrn_detector_area_resol_mean 512
_diffrn_detector_type 'PILATUS 200K'
_diffrn_measured_fraction_theta_full 0.997
_diffrn_measured_fraction_theta_max 0.856
_diffrn_measurement_device_type '1/4chi goniometer'
_diffrn_measurement_method
;
 Fullsphere data collection, phi and omega scans
;
_diffrn_measurement_specimen_support 'magnetic support with MicroMount'
_diffrn_radiation_monochromator 'Confocal Max Flux optic'
_diffrn_radiation_type MoK\a
_diffrn_radiation_wavelength 0.7107
_diffrn_reflns_Laue_measured_fraction_full 0.997
_diffrn_reflns_Laue_measured_fraction_max 0.856
_diffrn_reflns_limit_k_max 13
_diffrn_reflns_limit_k_min -13
_diffrn_reflns_limit_l_max 23
_diffrn_reflns_limit_l_min -23
_diffrn_reflns_point_group_measured_fraction_full 0.997
_diffrn_reflns_point_group_measured_fraction_max 0.856
_diffrn_reflns_theta_full 25.242
_diffrn_reflns_theta_max 28.875
_diffrn_reflns_theta_min 2.202
_diffrn_source 'Microfocus rotating anode X-ray tube'
_diffrn_source_current 24
_diffrn_source_power 50
_diffrn_source_size '0.2 mm x 0.2 mm fine focus'
_diffrn_source_type 'Rigaku MicroMax-007HF'
_exptl_absorpt_coefficient_mu 0.083
_exptl_absorpt_correction_T_max 0.998
_exptl_absorpt_correction_T_min 0.768
_exptl_absorpt_correction_type empirical
_exptl_absorpt_process_details
; 
 SADABS Version 2008/1 Bruker-Nonius
 Blessing, Acta Cryst. (1995) A51 33-38
;
_exptl_crystal_colour colourless
_exptl_crystal_density_diffrn 1.311
_exptl_crystal_description plate
_exptl_crystal_F_000 768
_exptl_crystal_size_max 0.12
_exptl_crystal_size_mid 0.12
_exptl_crystal_size_min 0.03
_refine_diff_density_max 0.377
_refine_diff_density_min -0.261
_refine_diff_density_rms 0.052
_refine_ls_extinction_method none
_refine_ls_goodness_of_fit_ref 1.052
_refine_ls_hydrogen_treatment constr
_refine_ls_matrix_type full
_refine_ls_number_parameters 669
_refine_ls_number_reflns 8327
_refine_ls_number_restraints 230
_refine_ls_restrained_S_all 1.044
_refine_ls_R_factor_all 0.0795
_refine_ls_R_factor_gt 0.0491
_refine_ls_shift/su_max 0.000
_refine_ls_shift/su_mean 0.000
_refine_ls_structure_factor_coef Fsqd
_refine_ls_weighting_details 'w=1/[\s^2^(Fo^2^)+(0.0643P)^2^+0.7492P] where P=(Fo^2^+2Fc^2^)/3'
_refine_ls_weighting_scheme calc
_refine_ls_wR_factor_gt 0.1309
_refine_ls_wR_factor_ref 0.1458
_reflns_Friedel_coverage 0.000
_reflns_number_gt 5603
_reflns_number_total 8327
_reflns_threshold_expression 'I > 2\s(I)'
_cod_data_source_file cs7b00737_si_004.cif
_cod_data_source_block PH378F2a
_cod_depositor_comments
;
The following automatic conversions were performed:

'_symmetry_cell_setting' value 'Triclinic' changed to 'triclinic'
according to
/home/data/users/saulius/crontab/automatic-downloads/rss-feeds/ACS/lib/dictionaries/cif_core.dic
dictionary named 'cif_core.dic' version 2.4.2 from 2011-04-26.

Automatic conversion script
Id: cif_fix_values 4973 2017-02-22 13:04:09Z antanas 

 Adding full bibliography for 4514090--4514091.cif.
;
_cod_original_cell_volume 1850.89(13)
_cod_original_sg_symbol_H-M P-1
_cod_database_code 4514091
_shelx_shelxl_version_number 2014/7
_shelx_space_group_comment
;
The symmetry employed for this shelxl refinement is uniquely defined
by the following loop, which should always be used as a source of
symmetry information in preference to the above space-group names.
They are only intended as comments.
;
_shelx_estimated_absorpt_t_min 0.990
_shelx_estimated_absorpt_t_max 0.998

loop_
_space_group_symop_operation_xyz
'x, y, z'
'-x, -y, -z'

loop_
_atom_site_label
_atom_site_type_symbol
_atom_site_fract_x
_atom_site_fract_y
_atom_site_fract_z
_atom_site_U_iso_or_equiv
_atom_site_adp_type
_atom_site_occupancy
_atom_site_site_symmetry_order
_atom_site_calc_flag
_atom_site_refinement_flags_posn
_atom_site_refinement_flags_adp
_atom_site_refinement_flags_occupancy
_atom_site_disorder_assembly
_atom_site_disorder_group
N1A N 0.05676(14) 0.26933(13) 0.40043(7) 0.0142(3) Uani 1 1 d . . . . .
O1A O 0.22697(12) 0.27688(11) 0.47671(6) 0.0176(3) Uani 1 1 d . . . . .
O2A O -0.13420(12) 0.33459(12) 0.32489(6) 0.0192(3) Uani 1 1 d . . . . .
C1A C -0.04887(17) 0.36301(16) 0.35730(8) 0.0145(3) Uani 1 1 d . . . . .
C2A C -0.03367(17) 0.49710(16) 0.36277(8) 0.0147(3) Uani 1 1 d . . . . .
C3A C -0.10656(18) 0.62321(17) 0.32975(9) 0.0176(4) Uani 1 1 d . . . . .
H3A H -0.1788 0.6350 0.2968 0.021 Uiso 1 1 calc R U . . .
C4A C -0.06970(18) 0.73263(17) 0.34675(9) 0.0188(4) Uani 1 1 d . . . . .
H4A H -0.1170 0.8207 0.3247 0.023 Uiso 1 1 calc R U . . .
C5A C 0.03499(19) 0.71472(17) 0.39529(9) 0.0197(4) Uani 1 1 d . . . . .
H5A H 0.0565 0.7912 0.4067 0.024 Uiso 1 1 calc R U . . .
C6A C 0.10900(18) 0.58757(16) 0.42764(9) 0.0175(4) Uani 1 1 d . . . . .
H6A H 0.1813 0.5756 0.4605 0.021 Uiso 1 1 calc R U . . .
C7A C 0.07363(17) 0.47920(16) 0.41026(8) 0.0144(3) Uani 1 1 d . . . . .
C8A C 0.13281(17) 0.33262(16) 0.43523(8) 0.0141(3) Uani 1 1 d . . . . .
C9A C 0.07137(18) 0.12874(16) 0.41030(8) 0.0150(3) Uani 1 1 d . . . . .
H9A H -0.0042 0.1065 0.4418 0.018 Uiso 1 1 calc R U . . .
C10A C 0.21794(18) 0.02251(16) 0.41100(9) 0.0182(4) Uani 1 1 d . . . . .
H10A H 0.2317 -0.0606 0.4432 0.022 Uiso 1 1 calc R U . . .
H10B H 0.3027 0.0532 0.4049 0.022 Uiso 1 1 calc R U . . .
C11A C 0.12596(18) 0.04298(16) 0.34812(8) 0.0165(3) Uani 1 1 d . . . . .
H11A H 0.0818 -0.0285 0.3448 0.020 Uiso 1 1 calc R U . . .
C12A C 0.16903(18) 0.10127(16) 0.28025(9) 0.0166(3) Uani 1 1 d . . . . .
H12A H 0.2314 0.1527 0.2806 0.020 Uiso 1 1 calc R U . . .
C13A C 0.1253(2) 0.08562(19) 0.21899(9) 0.0229(4) Uani 1 1 d . . . . .
H13A H 0.0627 0.0340 0.2200 0.027 Uiso 1 1 calc R U . . .
C14A C 0.16391(18) 0.14030(18) 0.14917(9) 0.0186(4) Uani 1 1 d . . . . .
C15A C 0.2973(2) 0.1547(2) 0.13317(10) 0.0184(4) Uani 0.85 1 d . . P A 1
H15A H 0.3688 0.1262 0.1678 0.022 Uiso 0.85 1 calc R U P A 1
C16A C 0.3287(2) 0.2099(2) 0.06757(10) 0.0181(4) Uani 0.85 1 d . . P A 1
H16A H 0.4216 0.2172 0.0577 0.022 Uiso 0.85 1 calc R U P A 1
C17A C 0.22481(18) 0.25514(17) 0.01549(8) 0.0176(4) Uani 1 1 d D . . . .
C18A C 0.0894(2) 0.24545(19) 0.03212(10) 0.0158(4) Uani 0.85 1 d . . P A 1
H18A H 0.0162 0.2793 -0.0016 0.019 Uiso 0.85 1 calc R U P A 1
C19A C 0.0591(2) 0.18710(19) 0.09724(10) 0.0155(4) Uani 0.85 1 d . . P A 1
H19A H -0.0334 0.1786 0.1069 0.019 Uiso 0.85 1 calc R U P A 1
C20A C 0.2566(5) 0.3179(2) -0.05453(12) 0.0149(6) Uani 0.85 1 d D U P A 1
C21A C 0.3960(2) 0.2732(2) -0.08551(10) 0.0189(4) Uani 0.85 1 d D U P A 1
H21A H 0.4713 0.2040 -0.0612 0.023 Uiso 0.85 1 calc R U P A 1
C22A C 0.4251(2) 0.3295(2) -0.15169(11) 0.0217(4) Uani 0.85 1 d D U P A 1
H22A H 0.5201 0.2990 -0.1722 0.026 Uiso 0.85 1 calc R U P A 1
C23A C 0.3153(3) 0.4301(3) -0.18779(13) 0.0194(6) Uani 0.85 1 d D U P A 1
H23A H 0.3348 0.4670 -0.2334 0.023 Uiso 0.85 1 calc R U P A 1
C24A C 0.1782(3) 0.4763(2) -0.15734(11) 0.0198(5) Uani 0.85 1 d D U P A 1
H24A H 0.1037 0.5465 -0.1815 0.024 Uiso 0.85 1 calc R U P A 1
C25A C 0.1488(3) 0.4203(2) -0.09146(11) 0.0172(5) Uani 0.85 1 d D U P A 1
H25A H 0.0537 0.4523 -0.0712 0.021 Uiso 0.85 1 calc R U P A 1
C15' C 0.1606(13) 0.2556(13) 0.1343(7) 0.024(3) Uani 0.15 1 d . U P A 2
H15' H 0.1395 0.3125 0.1719 0.029 Uiso 0.15 1 calc R U P A 2
C16' C 0.1844(12) 0.3131(13) 0.0683(7) 0.027(3) Uani 0.15 1 d . U P A 2
H16' H 0.1673 0.4080 0.0641 0.033 Uiso 0.15 1 calc R U P A 2
C18' C 0.2474(14) 0.0937(13) 0.0232(7) 0.028(3) Uani 0.15 1 d . U P A 2
H18' H 0.2771 0.0404 -0.0159 0.034 Uiso 0.15 1 calc R U P A 2
C19' C 0.2216(14) 0.0382(13) 0.0890(7) 0.030(3) Uani 0.15 1 d . U P A 2
H19' H 0.2372 -0.0561 0.0983 0.036 Uiso 0.15 1 calc R U P A 2
C20' C 0.263(3) 0.2919(16) -0.0584(8) 0.033(3) Uani 0.15 1 d D U P A 2
C21' C 0.3634(13) 0.2094(10) -0.1047(6) 0.036(2) Uani 0.15 1 d D U P A 2
H21' H 0.4050 0.1150 -0.0916 0.043 Uiso 0.15 1 calc R U P A 2
C22' C 0.4034(13) 0.2628(12) -0.1693(6) 0.038(2) Uani 0.15 1 d D U P A 2
H22' H 0.4697 0.2050 -0.2006 0.045 Uiso 0.15 1 calc R U P A 2
C23' C 0.346(3) 0.4015(14) -0.1877(10) 0.037(3) Uani 0.15 1 d D U P A 2
H23' H 0.3840 0.4416 -0.2275 0.045 Uiso 0.15 1 calc R U P A 2
C24' C 0.2322(15) 0.4805(11) -0.1477(8) 0.034(3) Uani 0.15 1 d D U P A 2
H24' H 0.1795 0.5710 -0.1647 0.041 Uiso 0.15 1 calc R U P A 2
C25' C 0.1952(14) 0.4277(12) -0.0824(7) 0.032(3) Uani 0.15 1 d D U P A 2
H25' H 0.1223 0.4850 -0.0534 0.038 Uiso 0.15 1 calc R U P A 2
N1B N 0.55384(14) 0.27009(13) 0.39851(7) 0.0140(3) Uani 1 1 d . . . . .
O1B O 0.71994(12) 0.28027(11) 0.47671(6) 0.0177(3) Uani 1 1 d . . . . .
O2B O 0.36740(12) 0.33264(12) 0.32029(6) 0.0209(3) Uani 1 1 d . . . . .
C1B C 0.45013(17) 0.36229(16) 0.35408(8) 0.0153(3) Uani 1 1 d . . . . .
C2B C 0.46443(17) 0.49683(16) 0.35934(8) 0.0155(3) Uani 1 1 d . . . . .
C3B C 0.39325(18) 0.62213(17) 0.32448(9) 0.0190(4) Uani 1 1 d . . . . .
H3B H 0.3235 0.6325 0.2905 0.023 Uiso 1 1 calc R U . . .
C4B C 0.42844(19) 0.73245(17) 0.34150(9) 0.0207(4) Uani 1 1 d . . . . .
H4B H 0.3827 0.8197 0.3182 0.025 Uiso 1 1 calc R U . . .
C5B C 0.52961(19) 0.71652(17) 0.39209(9) 0.0202(4) Uani 1 1 d . . . . .
H5B H 0.5493 0.7937 0.4038 0.024 Uiso 1 1 calc R U . . .
C6B C 0.60229(18) 0.58988(17) 0.42579(9) 0.0180(4) Uani 1 1 d . . . . .
H6B H 0.6724 0.5789 0.4597 0.022 Uiso 1 1 calc R U . . .
C7B C 0.56864(17) 0.48099(16) 0.40805(8) 0.0143(3) Uani 1 1 d . . . . .
C8B C 0.62762(17) 0.33472(16) 0.43414(8) 0.0135(3) Uani 1 1 d . . . . .
C9B C 0.57166(18) 0.12865(16) 0.40891(8) 0.0158(3) Uani 1 1 d . . . . .
H9B H 0.4987 0.1042 0.4414 0.019 Uiso 1 1 calc R U . . .
C10B C 0.72089(18) 0.02714(16) 0.40888(9) 0.0181(4) Uani 1 1 d . . . . .
H10C H 0.7391 -0.0560 0.4415 0.022 Uiso 1 1 calc R U . . .
H10D H 0.8028 0.0618 0.4017 0.022 Uiso 1 1 calc R U . . .
C11B C 0.62737(18) 0.04284(16) 0.34674(8) 0.0160(3) Uani 1 1 d . . . . .
H11B H 0.5870 -0.0316 0.3445 0.019 Uiso 1 1 calc R U . . .
C12B C 0.66376(17) 0.10341(16) 0.27803(9) 0.0160(3) Uani 1 1 d . . . . .
H12B H 0.6966 0.1784 0.2775 0.019 Uiso 1 1 calc R U . . .
C13B C 0.6531(2) 0.05860(19) 0.21679(9) 0.0224(4) Uani 1 1 d . . . . .
H13B H 0.6263 -0.0201 0.2184 0.027 Uiso 1 1 calc R U . . .
C14B C 0.67920(18) 0.12070(17) 0.14680(9) 0.0181(4) Uani 1 1 d . . . . .
C15B C 0.7231(2) 0.03798(19) 0.08886(10) 0.0163(4) Uani 0.85 1 d . . P B 1
H15B H 0.7360 -0.0560 0.0959 0.020 Uiso 0.85 1 calc R U P B 1
C16B C 0.7468(2) 0.09495(19) 0.02245(10) 0.0162(4) Uani 0.85 1 d . . P B 1
H16B H 0.7750 0.0396 -0.0159 0.019 Uiso 0.85 1 calc R U P B 1
C17B C 0.72936(17) 0.23540(18) 0.01073(9) 0.0179(4) Uani 1 1 d . . . . .
C18B C 0.6847(2) 0.31199(19) 0.06751(10) 0.0148(4) Uani 0.85 1 d . . P B 1
H18B H 0.6699 0.4064 0.0610 0.018 Uiso 0.85 1 calc R U P B 1
C19B C 0.6607(2) 0.25512(19) 0.13409(10) 0.0142(4) Uani 0.85 1 d . . P B 1
H19B H 0.6306 0.3116 0.1719 0.017 Uiso 0.85 1 calc R U P B 1
C20B C 0.76193(18) 0.29504(18) -0.05972(9) 0.0190(4) Uani 1 1 d . U . . .
C21B C 0.8671(2) 0.2119(2) -0.10559(10) 0.0192(4) Uani 0.85 1 d . U P C 1
H21B H 0.9126 0.1181 -0.0921 0.023 Uiso 0.85 1 calc R U P C 1
C22B C 0.9034(2) 0.2678(2) -0.17010(11) 0.0226(5) Uani 0.85 1 d . U P C 1
H22B H 0.9750 0.2127 -0.2005 0.027 Uiso 0.85 1 calc R U P C 1
C23B C 0.8330(2) 0.4077(2) -0.19064(9) 0.0253(4) Uani 1 1 d . U . . .
H23B H 0.8575 0.4470 -0.2346 0.030 Uiso 1 1 calc R U . C 1
C24B C 0.7303(3) 0.4842(3) -0.14666(13) 0.0227(5) Uani 0.85 1 d . U P C 1
H24B H 0.6817 0.5773 -0.1605 0.027 Uiso 0.85 1 calc R U P C 1
C25B C 0.6950(3) 0.4287(3) -0.08165(14) 0.0193(6) Uani 0.85 1 d . U P C 1
H25B H 0.6230 0.4847 -0.0518 0.023 Uiso 0.85 1 calc R U P C 1
C15" C 0.7987(13) 0.1571(13) 0.1328(7) 0.027(3) Uani 0.15 1 d . . P B 2
H15" H 0.8633 0.1456 0.1695 0.033 Uiso 0.15 1 calc R U P B 2
C16" C 0.8287(13) 0.2099(13) 0.0672(8) 0.031(3) Uani 0.15 1 d . . P B 2
H16" H 0.9155 0.2299 0.0586 0.037 Uiso 0.15 1 calc R U P B 2
C18" C 0.5859(12) 0.2447(13) 0.0318(7) 0.028(3) Uani 0.15 1 d . . P B 2
H18" H 0.5092 0.2904 0.0010 0.033 Uiso 0.15 1 calc R U P B 2
C19" C 0.5575(13) 0.1887(11) 0.0957(7) 0.025(3) Uani 0.15 1 d . . P B 2
H19" H 0.4618 0.1916 0.1088 0.030 Uiso 0.15 1 calc R U P B 2
C21" C 0.8942(14) 0.2747(15) -0.0852(7) 0.0272(18) Uani 0.15 1 d . U P C 2
H21" H 0.9727 0.2212 -0.0570 0.033 Uiso 0.15 1 calc R U P C 2
C22" C 0.9250(15) 0.3293(16) -0.1534(7) 0.0291(18) Uani 0.15 1 d . U P C 2
H22" H 1.0227 0.3030 -0.1705 0.035 Uiso 0.15 1 calc R U P C 2
C24" C 0.6819(17) 0.4793(19) -0.1577(9) 0.025(2) Uani 0.15 1 d . U P C 2
H24" H 0.6139 0.5575 -0.1804 0.030 Uiso 0.15 1 calc R U P C 2
C25" C 0.6523(18) 0.4204(19) -0.0914(10) 0.022(2) Uani 0.15 1 d . U P C 2
H25" H 0.5628 0.4605 -0.0669 0.026 Uiso 0.15 1 calc R U P C 2

loop_
_atom_site_aniso_label
_atom_site_aniso_U_11
_atom_site_aniso_U_22
_atom_site_aniso_U_33
_atom_site_aniso_U_23
_atom_site_aniso_U_13
_atom_site_aniso_U_12
N1A 0.0147(7) 0.0148(7) 0.0141(7) -0.0011(5) -0.0019(5) -0.0061(6)
O1A 0.0184(6) 0.0176(6) 0.0173(6) 0.0004(5) -0.0054(5) -0.0063(5)
O2A 0.0170(6) 0.0214(6) 0.0202(6) -0.0023(5) -0.0043(5) -0.0069(5)
C1A 0.0129(8) 0.0176(8) 0.0133(8) -0.0027(6) 0.0013(6) -0.0055(7)
C2A 0.0137(8) 0.0167(8) 0.0137(8) -0.0018(6) 0.0024(6) -0.0053(7)
C3A 0.0149(8) 0.0198(9) 0.0164(8) -0.0004(6) 0.0010(7) -0.0042(7)
C4A 0.0201(9) 0.0148(8) 0.0175(8) -0.0002(6) 0.0044(7) -0.0023(7)
C5A 0.0231(9) 0.0162(8) 0.0217(9) -0.0037(7) 0.0053(7) -0.0094(7)
C6A 0.0184(8) 0.0178(8) 0.0179(9) -0.0029(6) 0.0013(7) -0.0083(7)
C7A 0.0138(8) 0.0152(8) 0.0138(8) -0.0009(6) 0.0023(6) -0.0051(7)
C8A 0.0135(8) 0.0165(8) 0.0133(8) -0.0025(6) 0.0021(6) -0.0065(7)
C9A 0.0182(8) 0.0146(8) 0.0137(8) 0.0001(6) -0.0019(6) -0.0076(7)
C10A 0.0208(9) 0.0157(8) 0.0175(9) -0.0009(6) -0.0046(7) -0.0049(7)
C11A 0.0210(9) 0.0141(8) 0.0161(8) -0.0011(6) -0.0017(7) -0.0079(7)
C12A 0.0173(8) 0.0156(8) 0.0175(9) -0.0016(6) -0.0004(7) -0.0066(7)
C13A 0.0266(10) 0.0292(10) 0.0200(9) -0.0009(7) -0.0017(7) -0.0187(8)
C14A 0.0200(9) 0.0242(9) 0.0143(8) -0.0003(7) -0.0031(7) -0.0109(8)
C15A 0.0175(10) 0.0265(11) 0.0126(10) 0.0019(8) -0.0065(8) -0.0090(9)
C16A 0.0140(9) 0.0281(11) 0.0147(10) 0.0007(8) -0.0025(8) -0.0106(9)
C17A 0.0160(8) 0.0219(9) 0.0145(8) 0.0002(7) -0.0019(7) -0.0063(7)
C18A 0.0142(9) 0.0188(10) 0.0135(10) -0.0019(7) -0.0044(8) -0.0036(8)
C19A 0.0138(9) 0.0211(10) 0.0129(10) -0.0021(7) -0.0002(7) -0.0072(8)
C20A 0.0194(11) 0.0199(12) 0.0098(9) -0.0017(8) -0.0025(8) -0.0119(11)
C21A 0.0178(9) 0.0262(10) 0.0139(9) 0.0012(8) -0.0030(8) -0.0095(9)
C22A 0.0201(10) 0.0350(12) 0.0137(10) -0.0013(9) 0.0003(8) -0.0145(10)
C23A 0.0237(17) 0.0282(12) 0.0110(10) 0.0018(9) -0.0038(10) -0.0152(11)
C24A 0.0252(12) 0.0211(10) 0.0148(10) 0.0000(8) -0.0045(9) -0.0098(9)
C25A 0.0194(11) 0.0199(10) 0.0136(10) -0.0027(8) -0.0018(9) -0.0077(9)
C15' 0.018(5) 0.028(6) 0.031(6) -0.003(5) -0.002(5) -0.014(5)
C16' 0.014(5) 0.029(6) 0.037(6) -0.005(5) 0.009(5) -0.007(5)
C18' 0.025(6) 0.025(6) 0.035(6) -0.006(5) -0.002(5) -0.007(5)
C19' 0.029(6) 0.021(5) 0.040(6) -0.004(5) 0.004(5) -0.008(5)
C20' 0.017(5) 0.032(5) 0.054(6) 0.000(4) -0.008(4) -0.013(4)
C21' 0.021(4) 0.032(5) 0.056(5) 0.000(4) -0.005(4) -0.013(4)
C22' 0.022(4) 0.036(5) 0.056(5) -0.001(4) -0.002(4) -0.012(4)
C23' 0.018(5) 0.038(5) 0.055(6) 0.002(4) 0.000(4) -0.011(4)
C24' 0.016(5) 0.035(5) 0.053(6) 0.001(4) -0.008(4) -0.010(4)
C25' 0.014(5) 0.033(5) 0.052(6) -0.002(4) -0.006(4) -0.013(4)
N1B 0.0145(7) 0.0130(7) 0.0148(7) -0.0005(5) -0.0019(5) -0.0051(6)
O1B 0.0187(6) 0.0175(6) 0.0168(6) 0.0004(5) -0.0051(5) -0.0059(5)
O2B 0.0183(6) 0.0229(6) 0.0223(7) -0.0020(5) -0.0047(5) -0.0076(5)
C1B 0.0129(8) 0.0177(8) 0.0147(8) -0.0019(6) 0.0005(6) -0.0044(7)
C2B 0.0134(8) 0.0173(8) 0.0153(8) -0.0019(6) 0.0032(6) -0.0049(7)
C3B 0.0161(8) 0.0208(9) 0.0176(9) 0.0018(7) -0.0003(7) -0.0040(7)
C4B 0.0200(9) 0.0158(8) 0.0217(9) 0.0010(7) 0.0041(7) -0.0020(7)
C5B 0.0235(9) 0.0150(8) 0.0225(9) -0.0025(7) 0.0043(7) -0.0078(7)
C6B 0.0185(8) 0.0192(9) 0.0183(9) -0.0025(7) 0.0016(7) -0.0091(7)
C7B 0.0137(8) 0.0137(8) 0.0143(8) -0.0010(6) 0.0015(6) -0.0035(6)
C8B 0.0135(8) 0.0155(8) 0.0125(8) -0.0014(6) 0.0016(6) -0.0064(7)
C9B 0.0204(8) 0.0142(8) 0.0143(8) -0.0005(6) -0.0002(7) -0.0079(7)
C10B 0.0218(9) 0.0150(8) 0.0160(8) 0.0000(6) -0.0046(7) -0.0039(7)
C11B 0.0195(8) 0.0155(8) 0.0148(8) -0.0014(6) -0.0024(7) -0.0078(7)
C12B 0.0162(8) 0.0144(8) 0.0180(9) -0.0013(6) -0.0006(7) -0.0059(7)
C13B 0.0284(10) 0.0272(9) 0.0183(9) 0.0008(7) -0.0037(7) -0.0184(8)
C14B 0.0161(8) 0.0254(9) 0.0152(8) -0.0009(7) -0.0038(7) -0.0099(7)
C15B 0.0205(10) 0.0136(9) 0.0154(10) -0.0015(7) -0.0033(8) -0.0060(8)
C16B 0.0194(10) 0.0193(10) 0.0107(9) -0.0046(7) -0.0018(8) -0.0065(8)
C17B 0.0114(8) 0.0256(9) 0.0163(9) 0.0007(7) -0.0038(7) -0.0059(7)
C18B 0.0124(9) 0.0162(9) 0.0159(10) -0.0008(7) -0.0040(7) -0.0044(8)
C19B 0.0140(9) 0.0174(9) 0.0117(9) -0.0047(7) -0.0006(7) -0.0051(8)
C20B 0.0149(8) 0.0296(9) 0.0156(8) 0.0000(7) -0.0029(6) -0.0115(7)
C21B 0.0223(10) 0.0209(10) 0.0149(10) -0.0024(8) -0.0013(8) -0.0076(9)
C22B 0.0249(11) 0.0300(11) 0.0138(10) -0.0053(8) 0.0029(8) -0.0102(9)
C23B 0.0277(9) 0.0381(10) 0.0159(8) 0.0026(7) -0.0018(7) -0.0198(8)
C24B 0.0262(13) 0.0251(11) 0.0185(12) 0.0030(8) -0.0058(10) -0.0114(11)
C25B 0.0178(13) 0.0234(10) 0.0177(11) -0.0033(8) -0.0016(10) -0.0077(10)
C15" 0.018(6) 0.029(7) 0.035(8) 0.001(5) -0.010(5) -0.006(5)
C16" 0.014(6) 0.030(7) 0.054(9) -0.010(6) -0.005(6) -0.011(5)
C18" 0.010(5) 0.027(6) 0.043(8) 0.002(6) 0.002(5) -0.003(5)
C19" 0.013(6) 0.016(6) 0.045(8) 0.000(5) 0.000(5) -0.004(5)
C21" 0.019(3) 0.037(4) 0.025(3) 0.002(3) -0.004(3) -0.010(3)
C22" 0.023(3) 0.040(4) 0.026(3) 0.001(3) 0.000(3) -0.015(3)
C24" 0.026(3) 0.032(4) 0.021(3) 0.000(3) -0.005(3) -0.014(3)
C25" 0.020(3) 0.028(4) 0.020(4) -0.001(3) -0.004(3) -0.011(3)

loop_
_atom_type_symbol
_atom_type_description
_atom_type_scat_dispersion_real
_atom_type_scat_dispersion_imag
_atom_type_scat_source
C C 0.0033 0.0016 'International Tables Vol C Tables 4.2.6.8 and 6.1.1.4'
H H 0.0000 0.0000 'International Tables Vol C Tables 4.2.6.8 and 6.1.1.4'
N N 0.0061 0.0033 'International Tables Vol C Tables 4.2.6.8 and 6.1.1.4'
O O 0.0106 0.0060 'International Tables Vol C Tables 4.2.6.8 and 6.1.1.4'

loop_
_geom_angle_atom_site_label_1
_geom_angle_atom_site_label_2
_geom_angle_atom_site_label_3
_geom_angle
C8A N1A C1A 111.93(13)
C8A N1A C9A 126.02(13)
C1A N1A C9A 121.84(13)
O2A C1A N1A 124.61(15)
O2A C1A C2A 129.56(15)
N1A C1A C2A 105.81(13)
C3A C2A C7A 121.52(15)
C3A C2A C1A 130.43(15)
C7A C2A C1A 108.04(14)
C2A C3A C4A 117.24(16)
C5A C4A C3A 120.99(16)
C4A C5A C6A 121.49(16)
C7A C6A C5A 117.50(16)
C6A C7A C2A 121.23(15)
C6A C7A C8A 130.28(15)
C2A C7A C8A 108.48(14)
O1A C8A N1A 125.88(15)
O1A C8A C7A 128.47(15)
N1A C8A C7A 105.65(13)
N1A C9A C10A 120.11(14)
N1A C9A C11A 118.36(13)
C10A C9A C11A 60.04(11)
C9A C10A C11A 60.96(11)
C12A C11A C10A 119.18(15)
C12A C11A C9A 121.02(14)
C10A C11A C9A 59.00(11)
C13A C12A C11A 123.29(16)
C12A C13A C14A 126.41(17)
C15A C14A C19A 117.91(16)
C15' C14A C13A 125.2(6)
C15A C14A C13A 122.78(16)
C19A C14A C13A 119.22(16)
C15' C14A C19' 116.9(8)
C13A C14A C19' 117.8(5)
C14A C15A C16A 121.25(18)
C15A C16A C17A 120.87(18)
C18A C17A C16A 118.08(16)
C16' C17A C20' 136.4(10)
C18A C17A C20A 120.7(2)
C16A C17A C20A 121.1(2)
C16' C17A C18' 115.9(8)
C20' C17A C18' 107.7(9)
C17A C18A C19A 121.05(17)
C18A C19A C14A 120.77(17)
C25A C20A C21A 118.23(18)
C25A C20A C17A 121.4(3)
C21A C20A C17A 120.4(2)
C22A C21A C20A 120.4(2)
C23A C22A C21A 120.2(2)
C24A C23A C22A 119.86(19)
C23A C24A C25A 120.1(2)
C24A C25A C20A 121.2(2)
C14A C15' C16' 126.7(12)
C17A C16' C15' 126.6(12)
C19' C18' C17A 116.8(10)
C18' C19' C14A 116.5(10)
C25' C20' C21' 117.3(6)
C25' C20' C17A 114.8(9)
C21' C20' C17A 127.8(9)
C22' C21' C20' 121.4(6)
C23' C22' C21' 119.4(6)
C24' C23' C22' 119.5(6)
C23' C24' C25' 119.9(6)
C24' C25' C20' 121.3(6)
C8B N1B C1B 112.06(13)
C8B N1B C9B 125.20(13)
C1B N1B C9B 122.59(13)
O2B C1B N1B 124.79(15)
O2B C1B C2B 129.52(15)
N1B C1B C2B 105.69(13)
C3B C2B C7B 121.49(16)
C3B C2B C1B 130.23(16)
C7B C2B C1B 108.27(14)
C2B C3B C4B 117.15(16)
C5B C4B C3B 120.99(16)
C6B C5B C4B 121.34(16)
C7B C6B C5B 117.40(16)
C6B C7B C2B 121.57(15)
C6B C7B C8B 130.02(15)
C2B C7B C8B 108.41(14)
O1B C8B N1B 125.97(14)
O1B C8B C7B 128.54(14)
N1B C8B C7B 105.49(13)
N1B C9B C10B 118.85(14)
N1B C9B C11B 118.20(13)
C10B C9B C11B 60.29(11)
C9B C10B C11B 60.89(11)
C12B C11B C10B 119.61(15)
C12B C11B C9B 120.84(14)
C10B C11B C9B 58.82(11)
C13B C12B C11B 123.46(16)
C12B C13B C14B 125.49(16)
C19B C14B C15B 118.00(16)
C15" C14B C13B 120.8(6)
C19B C14B C13B 122.83(16)
C15B C14B C13B 119.16(16)
C15" C14B C19" 114.5(7)
C13B C14B C19" 121.9(5)
C16B C15B C14B 119.97(17)
C15B C16B C17B 120.98(17)
C18B C17B C16B 117.28(16)
C18" C17B C16" 115.8(8)
C18B C17B C20B 121.73(16)
C18" C17B C20B 120.7(6)
C16B C17B C20B 120.97(16)
C16" C17B C20B 120.2(6)
C17B C18B C19B 121.80(18)
C14B C19B C18B 121.94(17)
C25B C20B C21B 118.61(19)
C21" C20B C17B 122.9(6)
C25B C20B C17B 121.98(18)
C21B C20B C17B 119.40(16)
C21" C20B C25" 114.1(9)
C17B C20B C25" 118.9(7)
C22B C21B C20B 119.96(19)
C21B C22B C23B 119.78(19)
C24B C23B C22B 119.14(19)
C22" C23B C24" 118.8(9)
C23B C24B C25B 121.1(2)
C20B C25B C24B 121.3(2)
C14B C15" C16" 121.9(11)
C15" C16" C17B 120.8(10)
C19" C18" C17B 120.2(11)
C18" C19" C14B 120.1(10)
C20B C21" C22" 122.8(11)
C23B C22" C21" 123.3(12)
C25" C24" C23B 115.1(14)
C24" C25" C20B 119.8(14)

loop_
_geom_bond_atom_site_label_1
_geom_bond_atom_site_label_2
_geom_bond_distance
N1A C8A 1.398(2)
N1A C1A 1.407(2)
N1A C9A 1.431(2)
O1A C8A 1.2102(19)
O2A C1A 1.211(2)
C1A C2A 1.486(2)
C2A C3A 1.382(2)
C2A C7A 1.392(2)
C3A C4A 1.397(2)
C4A C5A 1.387(3)
C5A C6A 1.388(2)
C6A C7A 1.380(2)
C7A C8A 1.489(2)
C9A C10A 1.492(2)
C9A C11A 1.522(2)
C10A C11A 1.508(2)
C11A C12A 1.474(2)
C12A C13A 1.320(2)
C13A C14A 1.474(2)
C14A C15' 1.208(12)
C14A C15A 1.385(3)
C14A C19A 1.409(3)
C14A C19' 1.595(13)
C15A C16A 1.385(3)
C16A C17A 1.404(3)
C17A C16' 1.206(13)
C17A C18A 1.385(3)
C17A C20' 1.482(8)
C17A C20A 1.490(3)
C17A C18' 1.630(13)
C18A C19A 1.388(3)
C20A C25A 1.395(4)
C20A C21A 1.400(4)
C21A C22A 1.393(3)
C22A C23A 1.390(3)
C23A C24A 1.377(3)
C24A C25A 1.388(3)
C15' C16' 1.382(18)
C18' C19' 1.375(19)
C20' C25' 1.396(6)
C20' C21' 1.400(6)
C21' C22' 1.391(5)
C22' C23' 1.390(6)
C23' C24' 1.378(5)
C24' C25' 1.389(5)
N1B C8B 1.401(2)
N1B C1B 1.405(2)
N1B C9B 1.433(2)
O1B C8B 1.2104(19)
O2B C1B 1.213(2)
C1B C2B 1.486(2)
C2B C3B 1.387(2)
C2B C7B 1.390(2)
C3B C4B 1.396(2)
C4B C5B 1.394(3)
C5B C6B 1.391(2)
C6B C7B 1.379(2)
C7B C8B 1.491(2)
C9B C10B 1.492(2)
C9B C11B 1.523(2)
C10B C11B 1.514(2)
C11B C12B 1.474(2)
C12B C13B 1.330(2)
C13B C14B 1.471(2)
C14B C15" 1.361(13)
C14B C19B 1.362(3)
C14B C15B 1.431(2)
C14B C19" 1.527(12)
C15B C16B 1.385(3)
C16B C17B 1.425(3)
C17B C18B 1.376(3)
C17B C18" 1.416(12)
C17B C16" 1.449(13)
C17B C20B 1.486(2)
C18B C19B 1.388(3)
C20B C21" 1.313(13)
C20B C25B 1.367(3)
C20B C21B 1.421(3)
C20B C25" 1.490(18)
C21B C22B 1.386(3)
C22B C23B 1.422(3)
C23B C22" 1.209(14)
C23B C24B 1.357(3)
C23B C24" 1.542(17)
C24B C25B 1.390(4)
C15" C16" 1.371(19)
C18" C19" 1.353(18)
C21" C22" 1.423(19)
C24" C25" 1.41(3)

loop_
_geom_torsion_atom_site_label_1
_geom_torsion_atom_site_label_2
_geom_torsion_atom_site_label_3
_geom_torsion_atom_site_label_4
_geom_torsion
C8A N1A C1A O2A -175.63(15)
C9A N1A C1A O2A -0.6(2)
C8A N1A C1A C2A 2.79(17)
C9A N1A C1A C2A 177.79(13)
O2A C1A C2A C3A -4.0(3)
N1A C1A C2A C3A 177.69(16)
O2A C1A C2A C7A 175.80(16)
N1A C1A C2A C7A -2.52(17)
C7A C2A C3A C4A -0.9(2)
C1A C2A C3A C4A 178.83(15)
C2A C3A C4A C5A -0.5(2)
C3A C4A C5A C6A 1.3(3)
C4A C5A C6A C7A -0.6(2)
C5A C6A C7A C2A -0.9(2)
C5A C6A C7A C8A 179.74(15)
C3A C2A C7A C6A 1.7(2)
C1A C2A C7A C6A -178.14(14)
C3A C2A C7A C8A -178.81(14)
C1A C2A C7A C8A 1.38(17)
C1A N1A C8A O1A 178.17(15)
C9A N1A C8A O1A 3.4(3)
C1A N1A C8A C7A -1.97(17)
C9A N1A C8A C7A -176.71(14)
C6A C7A C8A O1A -0.4(3)
C2A C7A C8A O1A -179.86(16)
C6A C7A C8A N1A 179.74(16)
C2A C7A C8A N1A 0.28(17)
C8A N1A C9A C10A -47.0(2)
C1A N1A C9A C10A 138.70(15)
C8A N1A C9A C11A -116.98(17)
C1A N1A C9A C11A 68.76(19)
N1A C9A C10A C11A -107.42(16)
C9A C10A C11A C12A 110.67(16)
N1A C9A C11A C12A 2.7(2)
C10A C9A C11A C12A -107.60(18)
N1A C9A C11A C10A 110.30(16)
C10A C11A C12A C13A 158.56(17)
C9A C11A C12A C13A -132.08(18)
C11A C12A C13A C14A -179.81(16)
C12A C13A C14A C15' -47.2(7)
C12A C13A C14A C15A 33.5(3)
C12A C13A C14A C19A -142.98(19)
C12A C13A C14A C19' 129.8(6)
C19A C14A C15A C16A -1.8(3)
C13A C14A C15A C16A -178.24(19)
C14A C15A C16A C17A 1.1(3)
C15A C16A C17A C18A 1.3(3)
C15A C16A C17A C20A 178.4(2)
C16A C17A C18A C19A -2.9(3)
C20A C17A C18A C19A 179.97(19)
C17A C18A C19A C14A 2.2(3)
C15A C14A C19A C18A 0.1(3)
C13A C14A C19A C18A 176.75(17)
C18A C17A C20A C25A 30.3(4)
C16A C17A C20A C25A -146.8(3)
C18A C17A C20A C21A -148.6(3)
C16A C17A C20A C21A 34.3(4)
C25A C20A C21A C22A -0.5(5)
C17A C20A C21A C22A 178.5(2)
C20A C21A C22A C23A -0.4(4)
C21A C22A C23A C24A 1.4(4)
C22A C23A C24A C25A -1.5(4)
C23A C24A C25A C20A 0.6(4)
C21A C20A C25A C24A 0.4(5)
C17A C20A C25A C24A -178.6(2)
C13A C14A C15' C16' -174.2(9)
C19' C14A C15' C16' 8.7(16)
C20' C17A C16' C15' -176.9(19)
C18' C17A C16' C15' 2.3(16)
C14A C15' C16' C17A -7(2)
C16' C17A C18' C19' -1.3(14)
C20' C17A C18' C19' 178.1(16)
C17A C18' C19' C14A 3.3(15)
C15' C14A C19' C18' -7.0(14)
C13A C14A C19' C18' 175.7(9)
C16' C17A C20' C25' -27(4)
C18' C17A C20' C25' 154(2)
C16' C17A C20' C21' 149(2)
C18' C17A C20' C21' -30(3)
C25' C20' C21' C22' 6(4)
C17A C20' C21' C22' -171(2)
C20' C21' C22' C23' 2(3)
C21' C22' C23' C24' -11(4)
C22' C23' C24' C25' 13(4)
C23' C24' C25' C20' -5(3)
C21' C20' C25' C24' -4(4)
C17A C20' C25' C24' 172.8(17)
C8B N1B C1B O2B -176.19(15)
C9B N1B C1B O2B -0.5(2)
C8B N1B C1B C2B 2.97(17)
C9B N1B C1B C2B 178.65(13)
O2B C1B C2B C3B -3.9(3)
N1B C1B C2B C3B 176.95(16)
O2B C1B C2B C7B 176.35(16)
N1B C1B C2B C7B -2.76(17)
C7B C2B C3B C4B -1.3(2)
C1B C2B C3B C4B 178.98(16)
C2B C3B C4B C5B -0.8(2)
C3B C4B C5B C6B 2.0(3)
C4B C5B C6B C7B -1.0(2)
C5B C6B C7B C2B -1.1(2)
C5B C6B C7B C8B 179.53(15)
C3B C2B C7B C6B 2.4(2)
C1B C2B C7B C6B -177.90(14)
C3B C2B C7B C8B -178.16(14)
C1B C2B C7B C8B 1.58(17)
C1B N1B C8B O1B 178.27(15)
C9B N1B C8B O1B 2.7(2)
C1B N1B C8B C7B -2.03(17)
C9B N1B C8B C7B -177.58(14)
C6B C7B C8B O1B -0.7(3)
C2B C7B C8B O1B 179.88(16)
C6B C7B C8B N1B 179.61(16)
C2B C7B C8B N1B 0.19(17)
C8B N1B C9B C10B -48.4(2)
C1B N1B C9B C10B 136.52(15)
C8B N1B C9B C11B -118.10(17)
C1B N1B C9B C11B 66.8(2)
N1B C9B C10B C11B -107.87(16)
C9B C10B C11B C12B 110.20(16)
N1B C9B C11B C12B 0.8(2)
C10B C9B C11B C12B -108.14(17)
N1B C9B C11B C10B 108.93(16)
C10B C11B C12B C13B 140.35(17)
C9B C11B C12B C13B -150.39(17)
C11B C12B C13B C14B 175.91(16)
C12B C13B C14B C15" 47.1(7)
C12B C13B C14B C19B -27.2(3)
C12B C13B C14B C15B 154.14(18)
C12B C13B C14B C19" -112.7(6)
C19B C14B C15B C16B 0.6(3)
C13B C14B C15B C16B 179.36(17)
C14B C15B C16B C17B 0.6(3)
C15B C16B C17B C18B -1.6(3)
C15B C16B C17B C20B 176.88(17)
C16B C17B C18B C19B 1.5(3)
C20B C17B C18B C19B -176.94(16)
C15B C14B C19B C18B -0.7(3)
C13B C14B C19B C18B -179.41(17)
C17B C18B C19B C14B -0.4(3)
C18" C17B C20B C21" -171.2(10)
C16" C17B C20B C21" 30.3(10)
C18B C17B C20B C25B -29.0(3)
C16B C17B C20B C25B 152.61(19)
C18B C17B C20B C21B 150.11(18)
C16B C17B C20B C21B -28.3(2)
C18" C17B C20B C25" 32.8(10)
C16" C17B C20B C25" -125.6(9)
C25B C20B C21B C22B 2.1(3)
C17B C20B C21B C22B -176.99(19)
C20B C21B C22B C23B -1.2(3)
C21B C22B C23B C24B -0.4(3)
C22B C23B C24B C25B 1.2(3)
C21B C20B C25B C24B -1.4(3)
C17B C20B C25B C24B 177.66(19)
C23B C24B C25B C20B -0.2(4)
C13B C14B C15" C16" 177.2(9)
C19" C14B C15" C16" -21.6(15)
C14B C15" C16" C17B 3.1(18)
C18" C17B C16" C15" 19.4(15)
C20B C17B C16" C15" 178.9(9)
C16" C17B C18" C19" -21.4(15)
C20B C17B C18" C19" 179.2(9)
C17B C18" C19" C14B 2.8(17)
C15" C14B C19" C18" 19.0(14)
C13B C14B C19" C18" 180.0(9)
C17B C20B C21" C22" 178.5(11)
C25" C20B C21" C22" -24.5(18)
C24" C23B C22" C21" 15(2)
C20B C21" C22" C23B 6(2)
C22" C23B C24" C25" -16.4(18)
C23B C24" C25" C20B -2.1(19)
C21" C20B C25" C24" 21.2(17)
C17B C20B C25" C24" 179.2(11)
